data_4344449
loop_
_publ_author_name
'Suh, Hee-Won'
'Balcells, David'
'Edwards, Alison J.'
'Guard, Louise M.'
'Hazari, Nilay'
'Mader, Elizabeth A.'
'Mercado, Brandon Q.'
'Repisky, Michal'

_publ_contact_author
;
 Prof. Nilay Hazari         
 The Department of Chemistry 
 Yale University 
 P. O. Box 208107 
 New Haven 
 Connecticut 06520 USA.
;
_publ_section_title
;
 Understanding the Solution and Solid-State Structures of Pd and Pt PSiP
 Pincer-Supported Hydrides.
;
_journal_issue 23
_journal_name_full 'Inorganic chemistry'
_journal_page_first 11411
_journal_page_last 11422
_journal_paper_doi 10.1021/acs.inorgchem.5b02073
_journal_volume 54
_journal_year 2015
_chemical_formula_moiety 'C25 H39 Cl P2 Pd Si'
_chemical_formula_sum 'C25 H39 Cl P2 Pd Si'
_chemical_formula_weight 571.44
_space_group_crystal_system monoclinic
_space_group_IT_number 14
_space_group_name_Hall '-P 2yn'
_space_group_name_H-M_alt 'P 1 21/n 1'
_symmetry_space_group_name_Hall '-P 2yn'
_symmetry_space_group_name_H-M 'P 1 21/n 1'
_atom_sites_solution_hydrogens geom
_atom_sites_solution_primary direct
_atom_sites_solution_secondary difmap
_audit_creation_method SHELXL-2014/7
_cell_angle_alpha 90
_cell_angle_beta 102.870(7)
_cell_angle_gamma 90
_cell_formula_units_Z 4
_cell_length_a 12.2218(3)
_cell_length_b 13.9074(4)
_cell_length_c 16.2380(11)
_cell_measurement_reflns_used 48610
_cell_measurement_temperature 93(2)
_cell_measurement_theta_max 27.6
_cell_measurement_theta_min 3.1
_cell_volume 2690.7(2)
_computing_cell_refinement 'CrystalClear-SM Expert 2.0 r15 (Rigaku, 2011)'
_computing_data_collection 'CrystalClear-SM Expert 2.0 r15 (Rigaku, 2011)'
_computing_data_reduction 'CrystalClear-SM Expert 2.0 r15 (Rigaku, 2011)'
_computing_molecular_graphics
; 
Dolomanov, O.V.; Bourhis, L.J.; Gildea, R.J.; Howard, J.A.K.; Puschmann, H., 
OLEX2: A complete structure solution, refinement and analysis program
(2009). J. Appl. Cryst., 42, 339-341.
;
_computing_publication_material 'SHELXL-2013/2 (Sheldrick, 2014)'
_computing_structure_refinement 'SHELXL-2014/7 (Sheldrick, 2014)'
_computing_structure_solution 'SHELXT-2014/5 (Sheldrick, 2014)'
_diffrn_ambient_temperature 93(2)
_diffrn_detector_area_resol_mean 6.8
_diffrn_measured_fraction_theta_full 0.998
_diffrn_measured_fraction_theta_max 0.999
_diffrn_measurement_device_type 'Rigaku Mercury275R CCD'
_diffrn_measurement_method \w
_diffrn_radiation_type MoK\a
_diffrn_radiation_wavelength 0.71075
_diffrn_reflns_av_R_equivalents 0.0336
_diffrn_reflns_av_unetI/netI 0.0179
_diffrn_reflns_laue_measured_fraction_full 0.998
_diffrn_reflns_laue_measured_fraction_max 0.999
_diffrn_reflns_limit_h_max 15
_diffrn_reflns_limit_h_min -15
_diffrn_reflns_limit_k_max 18
_diffrn_reflns_limit_k_min -18
_diffrn_reflns_limit_l_max 21
_diffrn_reflns_limit_l_min -21
_diffrn_reflns_number 50623
_diffrn_reflns_point_group_measured_fraction_full 0.998
_diffrn_reflns_point_group_measured_fraction_max 0.999
_diffrn_reflns_theta_full 25.242
_diffrn_reflns_theta_max 27.486
_diffrn_reflns_theta_min 3.120
_diffrn_source 'Sealed Tube'
_exptl_absorpt_coefficient_mu 0.963
_exptl_absorpt_correction_T_max 1.000
_exptl_absorpt_correction_T_min 0.866
_exptl_absorpt_correction_type multi-scan
_exptl_absorpt_process_details 'Jacobson, R. (1998) Private Communication'
_exptl_crystal_colour Colorless
_exptl_crystal_density_diffrn 1.411
_exptl_crystal_density_method 'not measured'
_exptl_crystal_description Prism
_exptl_crystal_F_000 1184
_exptl_crystal_size_max 0.320
_exptl_crystal_size_mid 0.220
_exptl_crystal_size_min 0.210
_refine_diff_density_max 0.576
_refine_diff_density_min -0.310
_refine_diff_density_rms 0.067
_refine_ls_extinction_method none
_refine_ls_goodness_of_fit_ref 1.262
_refine_ls_hydrogen_treatment constr
_refine_ls_matrix_type full
_refine_ls_number_parameters 280
_refine_ls_number_reflns 6153
_refine_ls_number_restraints 0
_refine_ls_restrained_S_all 1.262
_refine_ls_R_factor_all 0.0417
_refine_ls_R_factor_gt 0.0382
_refine_ls_shift/su_max 0.002
_refine_ls_shift/su_mean 0.000
_refine_ls_structure_factor_coef Fsqd
_refine_ls_weighting_details 'w=1/[\s^2^(Fo^2^)+(0.0211P)^2^+3.1584P] where P=(Fo^2^+2Fc^2^)/3'
_refine_ls_weighting_scheme calc
_refine_ls_wR_factor_gt 0.0675
_refine_ls_wR_factor_ref 0.0686
_reflns_Friedel_coverage 0.000
_reflns_number_gt 5910
_reflns_number_total 6153
_reflns_threshold_expression 'I > 2\s(I)'
_cod_data_source_file ic5b02073_si_002.cif
_cod_data_source_block '_(iPrPSiP)PdCl'
_cod_depositor_comments 'Adding full bibliography for 4344446--4344451.cif.'
_cod_database_code 4344449
_shelx_shelxl_version_number 2014/7
_shelx_space_group_comment
; 
The symmetry employed for this shelxl refinement is uniquely defined 
by the following loop, which should always be used as a source of 
symmetry information in preference to the above space-group names. 
They are only intended as comments. 
;
_shelx_estimated_absorpt_t_min 0.748
_shelx_estimated_absorpt_t_max 0.823

loop_
_space_group_symop_operation_xyz
'x, y, z'
'-x+1/2, y+1/2, -z+1/2'
'-x, -y, -z'
'x-1/2, -y-1/2, z-1/2'

loop_
_atom_site_label
_atom_site_type_symbol
_atom_site_fract_x
_atom_site_fract_y
_atom_site_fract_z
_atom_site_U_iso_or_equiv
_atom_site_adp_type
_atom_site_occupancy
_atom_site_site_symmetry_order
_atom_site_calc_flag
_atom_site_refinement_flags_posn
_atom_site_refinement_flags_adp
Pd1 Pd 0.53571(2) 0.32474(2) 0.73818(2) 0.01451(5) Uani 1 1 d . .
Cl1 Cl 0.67308(5) 0.38399(4) 0.86203(4) 0.01999(12) Uani 1 1 d . .
P1 P 0.39019(5) 0.42979(4) 0.74182(4) 0.01623(13) Uani 1 1 d . .
P2 P 0.63041(5) 0.18197(4) 0.73121(4) 0.01533(12) Uani 1 1 d . .
Si1 Si 0.41341(5) 0.26400(5) 0.62243(4) 0.01453(13) Uani 1 1 d . .
C1 C 0.25789(19) 0.37547(16) 0.68646(15) 0.0161(5) Uani 1 1 d . .
C2 C 0.1523(2) 0.40505(18) 0.69686(16) 0.0206(5) Uani 1 1 d . .
H2 H 0.1466 0.4521 0.7381 0.025 Uiso 1 1 calc R U
C3 C 0.0559(2) 0.36531(18) 0.64660(17) 0.0226(5) Uani 1 1 d . .
H3 H -0.0158 0.3843 0.6544 0.027 Uiso 1 1 calc R U
C4 C 0.0639(2) 0.29807(18) 0.58510(16) 0.0213(5) Uani 1 1 d . .
H4 H -0.0023 0.2729 0.5495 0.026 Uiso 1 1 calc R U
C5 C 0.1687(2) 0.26750(17) 0.57541(15) 0.0188(5) Uani 1 1 d . .
H5 H 0.1735 0.2215 0.5331 0.023 Uiso 1 1 calc R U
C6 C 0.26699(19) 0.30365(16) 0.62722(15) 0.0162(5) Uani 1 1 d . .
C7 C 0.4322(2) 0.29731(18) 0.51420(16) 0.0213(5) Uani 1 1 d . .
H7A H 0.4200 0.3666 0.5053 0.032 Uiso 1 1 calc R U
H7B H 0.3778 0.2619 0.4715 0.032 Uiso 1 1 calc R U
H7C H 0.5084 0.2809 0.5094 0.032 Uiso 1 1 calc R U
C8 C 0.43295(19) 0.12900(17) 0.62262(14) 0.0159(5) Uani 1 1 d . .
C9 C 0.3591(2) 0.06452(18) 0.57275(15) 0.0192(5) Uani 1 1 d . .
H9 H 0.2869 0.0859 0.5439 0.023 Uiso 1 1 calc R U
C10 C 0.3901(2) -0.03074(18) 0.56478(16) 0.0213(5) Uani 1 1 d . .
H10 H 0.3378 -0.0745 0.5326 0.026 Uiso 1 1 calc R U
C11 C 0.4968(2) -0.06212(18) 0.60366(16) 0.0215(5) Uani 1 1 d . .
H11 H 0.5181 -0.1268 0.5969 0.026 Uiso 1 1 calc R U
C12 C 0.5723(2) 0.00089(17) 0.65238(16) 0.0200(5) Uani 1 1 d . .
H12 H 0.6459 -0.0202 0.6780 0.024 Uiso 1 1 calc R U
C13 C 0.5400(2) 0.09556(17) 0.66384(15) 0.0167(5) Uani 1 1 d . .
C14 C 0.3937(2) 0.54871(17) 0.69122(17) 0.0231(5) Uani 1 1 d . .
H14 H 0.4629 0.5820 0.7227 0.028 Uiso 1 1 calc R U
C15 C 0.4060(3) 0.5373(2) 0.60049(18) 0.0312(6) Uani 1 1 d . .
H15A H 0.4736 0.4997 0.5997 0.047 Uiso 1 1 calc R U
H15B H 0.4123 0.6008 0.5759 0.047 Uiso 1 1 calc R U
H15C H 0.3401 0.5039 0.5674 0.047 Uiso 1 1 calc R U
C16 C 0.2943(2) 0.61519(19) 0.69486(19) 0.0307(6) Uani 1 1 d . .
H16A H 0.2256 0.5890 0.6589 0.046 Uiso 1 1 calc R U
H16B H 0.3087 0.6794 0.6747 0.046 Uiso 1 1 calc R U
H16C H 0.2854 0.6195 0.7532 0.046 Uiso 1 1 calc R U
C17 C 0.3692(2) 0.45875(18) 0.84799(16) 0.0211(5) Uani 1 1 d . .
H17 H 0.2911 0.4842 0.8413 0.025 Uiso 1 1 calc R U
C18 C 0.4502(2) 0.53665(19) 0.89173(17) 0.0285(6) Uani 1 1 d . .
H18A H 0.5277 0.5148 0.8969 0.043 Uiso 1 1 calc R U
H18B H 0.4369 0.5491 0.9481 0.043 Uiso 1 1 calc R U
H18C H 0.4380 0.5958 0.8582 0.043 Uiso 1 1 calc R U
C19 C 0.3783(2) 0.3671(2) 0.90132(16) 0.0255(6) Uani 1 1 d . .
H19A H 0.3250 0.3191 0.8717 0.038 Uiso 1 1 calc R U
H19B H 0.3608 0.3820 0.9560 0.038 Uiso 1 1 calc R U
H19C H 0.4547 0.3416 0.9104 0.038 Uiso 1 1 calc R U
C20 C 0.7637(2) 0.18083(18) 0.69595(16) 0.0206(5) Uani 1 1 d . .
H20 H 0.7864 0.1125 0.6903 0.025 Uiso 1 1 calc R U
C21 C 0.7457(2) 0.2291(2) 0.60926(17) 0.0275(6) Uani 1 1 d . .
H21A H 0.6843 0.1970 0.5698 0.041 Uiso 1 1 calc R U
H21B H 0.8147 0.2244 0.5881 0.041 Uiso 1 1 calc R U
H21C H 0.7267 0.2970 0.6144 0.041 Uiso 1 1 calc R U
C22 C 0.8575(2) 0.23162(19) 0.75966(17) 0.0239(5) Uani 1 1 d . .
H22A H 0.8340 0.2974 0.7689 0.036 Uiso 1 1 calc R U
H22B H 0.9257 0.2335 0.7375 0.036 Uiso 1 1 calc R U
H22C H 0.8725 0.1964 0.8133 0.036 Uiso 1 1 calc R U
C23 C 0.6626(2) 0.12906(17) 0.83850(15) 0.0200(5) Uani 1 1 d . .
H23 H 0.7092 0.1772 0.8766 0.024 Uiso 1 1 calc R U
C24 C 0.7292(2) 0.03504(19) 0.84890(18) 0.0274(6) Uani 1 1 d . .
H24A H 0.6823 -0.0166 0.8186 0.041 Uiso 1 1 calc R U
H24B H 0.7519 0.0187 0.9090 0.041 Uiso 1 1 calc R U
H24C H 0.7962 0.0428 0.8257 0.041 Uiso 1 1 calc R U
C25 C 0.5532(2) 0.11793(19) 0.86856(16) 0.0243(5) Uani 1 1 d . .
H25A H 0.5173 0.1809 0.8687 0.036 Uiso 1 1 calc R U
H25B H 0.5695 0.0912 0.9258 0.036 Uiso 1 1 calc R U
H25C H 0.5026 0.0745 0.8304 0.036 Uiso 1 1 calc R U

loop_
_atom_site_aniso_label
_atom_site_aniso_U_11
_atom_site_aniso_U_22
_atom_site_aniso_U_33
_atom_site_aniso_U_23
_atom_site_aniso_U_13
_atom_site_aniso_U_12
Pd1 0.01376(9) 0.01332(9) 0.01629(9) -0.00108(7) 0.00299(6) -0.00040(7)
Cl1 0.0158(3) 0.0219(3) 0.0206(3) -0.0047(2) 0.0006(2) -0.0030(2)
P1 0.0168(3) 0.0135(3) 0.0182(3) -0.0012(2) 0.0036(2) 0.0006(2)
P2 0.0133(3) 0.0145(3) 0.0178(3) -0.0009(2) 0.0025(2) 0.0001(2)
Si1 0.0145(3) 0.0141(3) 0.0151(3) -0.0003(2) 0.0036(2) 0.0002(2)
C1 0.0169(11) 0.0126(10) 0.0187(11) 0.0004(9) 0.0038(9) 0.0003(9)
C2 0.0209(12) 0.0189(12) 0.0239(13) -0.0009(10) 0.0087(10) 0.0024(10)
C3 0.0165(12) 0.0202(12) 0.0324(14) 0.0027(10) 0.0083(10) 0.0015(10)
C4 0.0170(12) 0.0199(12) 0.0259(13) 0.0033(10) 0.0024(10) -0.0019(9)
C5 0.0186(12) 0.0166(11) 0.0207(12) 0.0017(9) 0.0037(9) 0.0015(9)
C6 0.0165(11) 0.0151(11) 0.0176(11) 0.0036(9) 0.0048(9) 0.0011(9)
C7 0.0235(13) 0.0218(12) 0.0195(12) 0.0019(10) 0.0064(10) 0.0017(10)
C8 0.0174(11) 0.0169(11) 0.0146(11) 0.0006(9) 0.0064(9) 0.0008(9)
C9 0.0167(11) 0.0232(12) 0.0175(12) -0.0005(9) 0.0036(9) -0.0007(9)
C10 0.0239(13) 0.0199(12) 0.0202(12) -0.0046(10) 0.0050(10) -0.0046(10)
C11 0.0252(13) 0.0169(11) 0.0235(13) -0.0021(10) 0.0082(10) 0.0016(10)
C12 0.0188(12) 0.0193(12) 0.0218(12) 0.0002(10) 0.0047(10) 0.0030(9)
C13 0.0169(11) 0.0172(11) 0.0170(11) -0.0014(9) 0.0057(9) -0.0014(9)
C14 0.0236(13) 0.0141(11) 0.0311(14) 0.0009(10) 0.0052(11) -0.0017(10)
C15 0.0367(16) 0.0248(14) 0.0350(16) 0.0078(12) 0.0147(13) -0.0014(12)
C16 0.0349(16) 0.0175(12) 0.0391(16) 0.0042(11) 0.0070(13) 0.0065(11)
C17 0.0198(12) 0.0242(12) 0.0193(12) -0.0044(10) 0.0045(10) 0.0042(10)
C18 0.0341(15) 0.0229(13) 0.0253(14) -0.0080(11) 0.0000(12) 0.0027(11)
C19 0.0290(14) 0.0289(14) 0.0197(13) 0.0000(11) 0.0078(11) 0.0003(11)
C20 0.0151(11) 0.0202(12) 0.0273(13) -0.0034(10) 0.0067(10) 0.0006(9)
C21 0.0235(13) 0.0345(15) 0.0270(14) -0.0045(12) 0.0108(11) -0.0032(11)
C22 0.0157(12) 0.0257(13) 0.0299(14) -0.0007(11) 0.0041(10) -0.0011(10)
C23 0.0197(12) 0.0186(12) 0.0193(12) -0.0002(9) -0.0005(10) -0.0008(10)
C24 0.0264(14) 0.0229(13) 0.0302(14) 0.0068(11) 0.0006(11) 0.0030(11)
C25 0.0315(14) 0.0205(12) 0.0221(13) 0.0002(10) 0.0089(11) -0.0029(11)

loop_
_atom_type_symbol
_atom_type_description
_atom_type_scat_dispersion_real
_atom_type_scat_dispersion_imag
_atom_type_scat_source
C C 0.0033 0.0016 'International Tables Vol C Tables 4.2.6.8 and 6.1.1.4'
H H 0.0000 0.0000 'International Tables Vol C Tables 4.2.6.8 and 6.1.1.4'
Cl Cl 0.1484 0.1585 'International Tables Vol C Tables 4.2.6.8 and 6.1.1.4'
P P 0.1023 0.0942 'International Tables Vol C Tables 4.2.6.8 and 6.1.1.4'
Pd Pd -0.9988 1.0072 'International Tables Vol C Tables 4.2.6.8 and 6.1.1.4'
Si Si 0.0817 0.0704 'International Tables Vol C Tables 4.2.6.8 and 6.1.1.4'

loop_
_geom_angle_atom_site_label_1
_geom_angle_atom_site_label_2
_geom_angle_atom_site_label_3
_geom_angle
Si1 Pd1 P1 83.61(2)
Si1 Pd1 P2 83.41(2)
P1 Pd1 P2 159.94(2)
Si1 Pd1 Cl1 177.38(2)
P1 Pd1 Cl1 99.00(2)
P2 Pd1 Cl1 94.00(2)
C1 P1 C17 104.94(11)
C1 P1 C14 104.83(11)
C17 P1 C14 103.98(12)
C1 P1 Pd1 109.10(8)
C17 P1 Pd1 115.48(8)
C14 P1 Pd1 117.34(9)
C13 P2 C20 105.50(11)
C13 P2 C23 106.04(11)
C20 P2 C23 105.76(11)
C13 P2 Pd1 110.63(8)
C20 P2 Pd1 120.59(8)
C23 P2 Pd1 107.39(8)
C7 Si1 C6 106.27(11)
C7 Si1 C8 101.79(11)
C6 Si1 C8 114.17(10)
C7 Si1 Pd1 118.94(8)
C6 Si1 Pd1 108.05(8)
C8 Si1 Pd1 107.82(8)
C2 C1 C6 120.4(2)
C2 C1 P1 123.85(18)
C6 C1 P1 115.66(17)
C3 C2 C1 119.7(2)
C3 C2 H2 120.1
C1 C2 H2 120.1
C4 C3 C2 120.3(2)
C4 C3 H3 119.9
C2 C3 H3 119.9
C3 C4 C5 120.1(2)
C3 C4 H4 119.9
C5 C4 H4 119.9
C4 C5 C6 120.8(2)
C4 C5 H5 119.6
C6 C5 H5 119.6
C5 C6 C1 118.6(2)
C5 C6 Si1 124.40(18)
C1 C6 Si1 117.03(17)
Si1 C7 H7A 109.5
Si1 C7 H7B 109.5
H7A C7 H7B 109.5
Si1 C7 H7C 109.5
H7A C7 H7C 109.5
H7B C7 H7C 109.5
C9 C8 C13 118.4(2)
C9 C8 Si1 124.84(18)
C13 C8 Si1 115.56(17)
C10 C9 C8 120.8(2)
C10 C9 H9 119.6
C8 C9 H9 119.6
C11 C10 C9 120.3(2)
C11 C10 H10 119.8
C9 C10 H10 119.8
C12 C11 C10 120.0(2)
C12 C11 H11 120.0
C10 C11 H11 120.0
C11 C12 C13 120.0(2)
C11 C12 H12 120.0
C13 C12 H12 120.0
C12 C13 C8 120.4(2)
C12 C13 P2 123.34(19)
C8 C13 P2 116.23(17)
C15 C14 C16 110.5(2)
C15 C14 P1 110.68(18)
C16 C14 P1 115.08(18)
C15 C14 H14 106.7
C16 C14 H14 106.7
P1 C14 H14 106.7
C14 C15 H15A 109.5
C14 C15 H15B 109.5
H15A C15 H15B 109.5
C14 C15 H15C 109.5
H15A C15 H15C 109.5
H15B C15 H15C 109.5
C14 C16 H16A 109.5
C14 C16 H16B 109.5
H16A C16 H16B 109.5
C14 C16 H16C 109.5
H16A C16 H16C 109.5
H16B C16 H16C 109.5
C19 C17 C18 111.6(2)
C19 C17 P1 109.84(17)
C18 C17 P1 112.18(18)
C19 C17 H17 107.7
C18 C17 H17 107.7
P1 C17 H17 107.7
C17 C18 H18A 109.5
C17 C18 H18B 109.5
H18A C18 H18B 109.5
C17 C18 H18C 109.5
H18A C18 H18C 109.5
H18B C18 H18C 109.5
C17 C19 H19A 109.5
C17 C19 H19B 109.5
H19A C19 H19B 109.5
C17 C19 H19C 109.5
H19A C19 H19C 109.5
H19B C19 H19C 109.5
C21 C20 C22 110.5(2)
C21 C20 P2 109.02(17)
C22 C20 P2 111.44(17)
C21 C20 H20 108.6
C22 C20 H20 108.6
P2 C20 H20 108.6
C20 C21 H21A 109.5
C20 C21 H21B 109.5
H21A C21 H21B 109.5
C20 C21 H21C 109.5
H21A C21 H21C 109.5
H21B C21 H21C 109.5
C20 C22 H22A 109.5
C20 C22 H22B 109.5
H22A C22 H22B 109.5
C20 C22 H22C 109.5
H22A C22 H22C 109.5
H22B C22 H22C 109.5
C24 C23 C25 111.1(2)
C24 C23 P2 116.10(18)
C25 C23 P2 108.83(17)
C24 C23 H23 106.8
C25 C23 H23 106.8
P2 C23 H23 106.8
C23 C24 H24A 109.5
C23 C24 H24B 109.5
H24A C24 H24B 109.5
C23 C24 H24C 109.5
H24A C24 H24C 109.5
H24B C24 H24C 109.5
C23 C25 H25A 109.5
C23 C25 H25B 109.5
H25A C25 H25B 109.5
C23 C25 H25C 109.5
H25A C25 H25C 109.5
H25B C25 H25C 109.5

loop_
_geom_bond_atom_site_label_1
_geom_bond_atom_site_label_2
_geom_bond_distance
Pd1 Si1 2.2867(7)
Pd1 P1 2.3126(6)
Pd1 P2 2.3137(6)
Pd1 Cl1 2.4572(6)
P1 C1 1.829(2)
P1 C17 1.843(2)
P1 C14 1.851(3)
P2 C13 1.823(2)
P2 C20 1.844(2)
P2 C23 1.851(3)
Si1 C7 1.880(2)
Si1 C6 1.891(2)
Si1 C8 1.893(2)
C1 C2 1.400(3)
C1 C6 1.408(3)
C2 C3 1.390(4)
C2 H2 0.9500
C3 C4 1.387(4)
C3 H3 0.9500
C4 C5 1.391(3)
C4 H4 0.9500
C5 C6 1.398(3)
C5 H5 0.9500
C7 H7A 0.9800
C7 H7B 0.9800
C7 H7C 0.9800
C8 C9 1.396(3)
C8 C13 1.410(3)
C9 C10 1.392(3)
C9 H9 0.9500
C10 C11 1.387(4)
C10 H10 0.9500
C11 C12 1.385(3)
C11 H11 0.9500
C12 C13 1.399(3)
C12 H12 0.9500
C14 C15 1.523(4)
C14 C16 1.537(4)
C14 H14 1.0000
C15 H15A 0.9800
C15 H15B 0.9800
C15 H15C 0.9800
C16 H16A 0.9800
C16 H16B 0.9800
C16 H16C 0.9800
C17 C19 1.531(4)
C17 C18 1.532(4)
C17 H17 1.0000
C18 H18A 0.9800
C18 H18B 0.9800
C18 H18C 0.9800
C19 H19A 0.9800
C19 H19B 0.9800
C19 H19C 0.9800
C20 C21 1.531(4)
C20 C22 1.534(3)
C20 H20 1.0000
C21 H21A 0.9800
C21 H21B 0.9800
C21 H21C 0.9800
C22 H22A 0.9800
C22 H22B 0.9800
C22 H22C 0.9800
C23 C24 1.530(3)
C23 C25 1.530(4)
C23 H23 1.0000
C24 H24A 0.9800
C24 H24B 0.9800
C24 H24C 0.9800
C25 H25A 0.9800
C25 H25B 0.9800
C25 H25C 0.9800

loop_
_geom_torsion_atom_site_label_1
_geom_torsion_atom_site_label_2
_geom_torsion_atom_site_label_3
_geom_torsion_atom_site_label_4
_geom_torsion
C17 P1 C1 C2 36.5(2)
C14 P1 C1 C2 -72.7(2)
Pd1 P1 C1 C2 160.83(19)
C17 P1 C1 C6 -147.07(18)
C14 P1 C1 C6 103.71(19)
Pd1 P1 C1 C6 -22.76(19)
C6 C1 C2 C3 -1.9(4)
P1 C1 C2 C3 174.31(19)
C1 C2 C3 C4 -1.4(4)
C2 C3 C4 C5 2.3(4)
C3 C4 C5 C6 0.1(4)
C4 C5 C6 C1 -3.3(3)
C4 C5 C6 Si1 177.64(18)
C2 C1 C6 C5 4.2(3)
P1 C1 C6 C5 -172.31(18)
C2 C1 C6 Si1 -176.66(18)
P1 C1 C6 Si1 6.8(2)
C7 Si1 C6 C5 62.6(2)
C8 Si1 C6 C5 -48.8(2)
Pd1 Si1 C6 C5 -168.72(18)
C7 Si1 C6 C1 -116.47(19)
C8 Si1 C6 C1 132.17(18)
Pd1 Si1 C6 C1 12.23(19)
C7 Si1 C8 C9 -67.8(2)
C6 Si1 C8 C9 46.2(2)
Pd1 Si1 C8 C9 166.27(18)
C7 Si1 C8 C13 99.34(19)
C6 Si1 C8 C13 -146.62(17)
Pd1 Si1 C8 C13 -26.56(19)
C13 C8 C9 C10 0.8(4)
Si1 C8 C9 C10 167.61(19)
C8 C9 C10 C11 -2.6(4)
C9 C10 C11 C12 1.6(4)
C10 C11 C12 C13 1.4(4)
C11 C12 C13 C8 -3.2(4)
C11 C12 C13 P2 176.60(19)
C9 C8 C13 C12 2.2(3)
Si1 C8 C13 C12 -165.89(18)
C9 C8 C13 P2 -177.70(17)
Si1 C8 C13 P2 14.3(2)
C20 P2 C13 C12 52.4(2)
C23 P2 C13 C12 -59.5(2)
Pd1 P2 C13 C12 -175.59(18)
C20 P2 C13 C8 -127.71(19)
C23 P2 C13 C8 120.39(19)
Pd1 P2 C13 C8 4.3(2)
C1 P1 C14 C15 -67.8(2)
C17 P1 C14 C15 -177.72(19)
Pd1 P1 C14 C15 53.4(2)
C1 P1 C14 C16 58.3(2)
C17 P1 C14 C16 -51.6(2)
Pd1 P1 C14 C16 179.47(16)
C1 P1 C17 C19 76.74(19)
C14 P1 C17 C19 -173.42(18)
Pd1 P1 C17 C19 -43.4(2)
C1 P1 C17 C18 -158.49(18)
C14 P1 C17 C18 -48.7(2)
Pd1 P1 C17 C18 81.36(19)
C13 P2 C20 C21 71.21(19)
C23 P2 C20 C21 -176.70(17)
Pd1 P2 C20 C21 -54.9(2)
C13 P2 C20 C22 -166.51(18)
C23 P2 C20 C22 -54.4(2)
Pd1 P2 C20 C22 67.4(2)
C13 P2 C23 C24 63.7(2)
C20 P2 C23 C24 -48.0(2)
Pd1 P2 C23 C24 -178.00(17)
C13 P2 C23 C25 -62.49(19)
C20 P2 C23 C25 -174.21(17)
Pd1 P2 C23 C25 55.81(17)
